data_7039046
loop_
_publ_author_name
'Wang, Yingqi'
'Wang, Ruiqi'
'Liu, Qinglong'
'Lai, Xiaofang'
'Zhang, Xian'
'Chen, Haijie'
'Zheng, Chong'
'Lin, Jianhua'
'Huang, Fuqiang'

_publ_section_title
;
 Solvothermal synthesis, structure and physical properties of
 Cs[Cr(en)2MSe4] (M = Ge, Sn) with [MSe4](4-) tetrahedra as chelating
 ligand.
;
_journal_issue 22
_journal_name_full 'Dalton transactions (Cambridge, England : 2003)'
_journal_page_first 9097
_journal_page_last 9102
_journal_paper_doi 10.1039/c6dt00233a
_journal_volume 45
_journal_year 2016
_chemical_formula_moiety 'C4 H16 Cr Cs N4 Se4 Sn'
_chemical_formula_sum 'C4 H16 Cr Cs N4 Se4 Sn'
_chemical_formula_weight 739.67
_chemical_name_systematic CsCr(en)2SnSe4
_chemical_properties_physical Moisture-sensitive
_space_group_IT_number 14
_symmetry_cell_setting monoclinic
_symmetry_space_group_name_Hall '-P 2yn'
_symmetry_space_group_name_H-M 'P 1 21/n 1'
_atom_sites_solution_hydrogens geom
_atom_sites_solution_primary direct
_atom_sites_solution_secondary difmap
_audit_creation_method SHELXL-97
_audit_update_record
;
2016-01-18 deposited with the CCDC.
2016-04-19 downloaded from the CCDC.
;
_cell_angle_alpha 90.00
_cell_angle_beta 91.176(4)
_cell_angle_gamma 90.00
_cell_formula_units_Z 4
_cell_length_a 7.6800(3)
_cell_length_b 13.1483(6)
_cell_length_c 15.7069(7)
_cell_measurement_reflns_used 1962
_cell_measurement_temperature 180(1)
_cell_measurement_theta_max 29.3270
_cell_measurement_theta_min 3.3340
_cell_volume 1585.73(12)
_computing_cell_refinement
;
CrysAlisPro, Agilent Technologies,
Version 1.171.36.32 (release 02-08-2013 CrysAlis171 .NET)
(compiled Aug  2 2013,16:46:58)
;
_computing_data_collection
;
CrysAlisPro, Agilent Technologies,
Version 1.171.36.32 (release 02-08-2013 CrysAlis171 .NET)
(compiled Aug  2 2013,16:46:58)
;
_computing_data_reduction
;
CrysAlisPro, Agilent Technologies,
Version 1.171.36.32 (release 02-08-2013 CrysAlis171 .NET)
(compiled Aug  2 2013,16:46:58)
;
_computing_structure_refinement 'SHELXL-97 (Sheldrick, 1997)'
_computing_structure_solution 'SHELXS-97 (Sheldrick, 1990)'
_diffrn_ambient_temperature 180(1)
_diffrn_detector_area_resol_mean 10.3914
_diffrn_measured_fraction_theta_full 0.992
_diffrn_measured_fraction_theta_max 0.992
_diffrn_measurement_device_type 'CCD area detector'
_diffrn_measurement_method '\w scans'
_diffrn_radiation_monochromator mirror
_diffrn_radiation_source 'SuperNova (Mo) X-ray Source'
_diffrn_radiation_type MoK\a
_diffrn_radiation_wavelength 0.71073
_diffrn_reflns_av_R_equivalents 0.0271
_diffrn_reflns_av_sigmaI/netI 0.0432
_diffrn_reflns_limit_h_max 9
_diffrn_reflns_limit_h_min -7
_diffrn_reflns_limit_k_max 16
_diffrn_reflns_limit_k_min -14
_diffrn_reflns_limit_l_max 18
_diffrn_reflns_limit_l_min -19
_diffrn_reflns_number 5999
_diffrn_reflns_theta_full 26.00
_diffrn_reflns_theta_max 26.00
_diffrn_reflns_theta_min 2.98
_exptl_absorpt_coefficient_mu 13.683
_exptl_absorpt_correction_T_max 0.4940
_exptl_absorpt_correction_T_min 0.3723
_exptl_absorpt_correction_type multi-scan
_exptl_absorpt_process_details
; 
CrysAlisPro, Agilent Technologies,
Version 1.171.36.28 (release 01-02-2013 CrysAlis171 .NET)
(compiled Feb  1 2013,16:14:44)
Empirical absorption correction using spherical harmonics,
 implemented in SCALE3 ABSPACK scaling algorithm. 
;
_exptl_crystal_colour black
_exptl_crystal_density_diffrn 3.098
_exptl_crystal_density_method 'not measured'
_exptl_crystal_description block
_exptl_crystal_F_000 1332
_exptl_crystal_preparation 'Magnetic properties'
_exptl_crystal_recrystallization_method 'Re-crystallisation from solvent: ethylenediamine'
_exptl_crystal_size_max 0.09
_exptl_crystal_size_mid 0.08
_exptl_crystal_size_min 0.06
_refine_diff_density_max 0.886
_refine_diff_density_min -1.391
_refine_diff_density_rms 0.181
_refine_ls_extinction_method none
_refine_ls_goodness_of_fit_ref 1.046
_refine_ls_hydrogen_treatment mixed
_refine_ls_matrix_type full
_refine_ls_number_parameters 136
_refine_ls_number_reflns 3096
_refine_ls_number_restraints 0
_refine_ls_restrained_S_all 1.046
_refine_ls_R_factor_all 0.0376
_refine_ls_R_factor_gt 0.0296
_refine_ls_shift/su_max 0.002
_refine_ls_shift/su_mean 0.000
_refine_ls_structure_factor_coef Fsqd
_refine_ls_weighting_details 'calc w=1/[\s^2^(Fo^2^)+(0.0232P)^2^+1.6988P] where P=(Fo^2^+2Fc^2^)/3'
_refine_ls_weighting_scheme calc
_refine_ls_wR_factor_gt 0.0616
_refine_ls_wR_factor_ref 0.0649
_reflns_number_gt 2677
_reflns_number_total 3096
_reflns_threshold_expression >2sigma(I)
_cod_data_source_file c6dt00233a2.cif
_cod_data_source_block CsCrSnSe4en2
_cod_depositor_comments 'Adding full bibliography for 7039045--7039046.cif.'
_cod_original_sg_symbol_H-M 'P 21/n'
_cod_database_code 7039046

loop_
_symmetry_equiv_pos_as_xyz
'x, y, z'
'-x+1/2, y+1/2, -z+1/2'
'-x, -y, -z'
'x-1/2, -y-1/2, z-1/2'

loop_
_atom_site_label
_atom_site_type_symbol
_atom_site_fract_x
_atom_site_fract_y
_atom_site_fract_z
_atom_site_U_iso_or_equiv
_atom_site_adp_type
_atom_site_occupancy
_atom_site_symmetry_multiplicity
_atom_site_calc_flag
_atom_site_refinement_flags
Cs Cs 0.19613(5) 0.44159(3) 1.07564(3) 0.02659(12) Uani 1 1 d .
Cr Cr 0.31193(11) 0.81815(7) 0.88973(5) 0.01055(19) Uani 1 1 d .
Sn Sn 0.45644(5) 0.73534(3) 1.08902(2) 0.01289(11) Uani 1 1 d .
Se1 Se 0.16662(7) 0.71997(5) 1.00766(4) 0.01781(14) Uani 1 1 d .
Se2 Se 0.60873(7) 0.80572(4) 0.96011(3) 0.01441(14) Uani 1 1 d .
Se3 Se 0.59030(8) 0.56881(4) 1.13088(4) 0.01857(15) Uani 1 1 d .
Se4 Se 0.43700(7) 0.86183(5) 1.20635(4) 0.01681(14) Uani 1 1 d .
N1 N 0.4266(6) 0.8898(4) 0.7861(3) 0.0149(10) Uani 1 1 d .
H1A H 0.3437 0.9107 0.7488 0.018 Uiso 1 1 calc R
H1B H 0.4874 0.9446 0.8040 0.018 Uiso 1 1 calc R
N2 N 0.3457(6) 0.6936(4) 0.8105(3) 0.0152(10) Uani 1 1 d .
H2A H 0.4031 0.6447 0.8397 0.018 Uiso 1 1 calc R
H2B H 0.2405 0.6688 0.7952 0.018 Uiso 1 1 calc R
N3 N 0.0630(6) 0.8490(4) 0.8362(3) 0.0143(10) Uani 1 1 d .
H3A H 0.0720 0.8597 0.7799 0.017 Uiso 1 1 calc R
H3B H -0.0069 0.7949 0.8436 0.017 Uiso 1 1 calc R
N4 N 0.2676(6) 0.9596(4) 0.9448(3) 0.0164(11) Uani 1 1 d .
H4A H 0.2346 0.9515 0.9991 0.020 Uiso 1 1 calc R
H4B H 0.3663 0.9965 0.9451 0.020 Uiso 1 1 calc R
C1 C 0.5436(8) 0.8169(5) 0.7447(4) 0.0191(13) Uani 1 1 d .
H1C H 0.6467 0.8055 0.7801 0.023 Uiso 1 1 calc R
H1D H 0.5797 0.8433 0.6901 0.023 Uiso 1 1 calc R
C2 C 0.4436(7) 0.7179(5) 0.7323(4) 0.0187(13) Uani 1 1 d .
H2C H 0.3631 0.7243 0.6842 0.022 Uiso 1 1 calc R
H2D H 0.5242 0.6632 0.7203 0.022 Uiso 1 1 calc R
C3 C -0.0143(7) 0.9393(5) 0.8764(4) 0.0200(13) Uani 1 1 d .
H3C H -0.0712 0.9200 0.9286 0.024 Uiso 1 1 calc R
H3D H -0.1005 0.9698 0.8383 0.024 Uiso 1 1 calc R
C4 C 0.1291(7) 1.0137(5) 0.8955(4) 0.0172(13) Uani 1 1 d .
H4C H 0.1754 1.0402 0.8430 0.021 Uiso 1 1 calc R
H4D H 0.0850 1.0703 0.9284 0.021 Uiso 1 1 calc R

loop_
_atom_site_aniso_label
_atom_site_aniso_U_11
_atom_site_aniso_U_22
_atom_site_aniso_U_33
_atom_site_aniso_U_23
_atom_site_aniso_U_13
_atom_site_aniso_U_12
Cs 0.0278(2) 0.0221(2) 0.0297(2) 0.00087(17) -0.00286(16) -0.00496(18)
Cr 0.0121(4) 0.0090(5) 0.0105(4) 0.0004(3) -0.0021(3) -0.0012(4)
Sn 0.0155(2) 0.0113(2) 0.0117(2) 0.00169(15) -0.00395(14) -0.00285(16)
Se1 0.0147(3) 0.0240(3) 0.0145(3) 0.0053(3) -0.0037(2) -0.0074(3)
Se2 0.0130(3) 0.0149(3) 0.0153(3) 0.0034(2) -0.0028(2) -0.0034(2)
Se3 0.0290(3) 0.0111(3) 0.0153(3) 0.0006(2) -0.0071(2) -0.0005(3)
Se4 0.0199(3) 0.0120(3) 0.0183(3) -0.0019(2) -0.0024(2) -0.0003(2)
N1 0.014(2) 0.014(3) 0.016(3) 0.003(2) -0.0013(18) 0.000(2)
N2 0.016(2) 0.014(3) 0.016(3) 0.001(2) -0.0033(19) 0.002(2)
N3 0.015(2) 0.016(3) 0.012(2) 0.003(2) -0.0012(18) -0.004(2)
N4 0.018(2) 0.015(3) 0.017(3) -0.003(2) -0.0045(19) 0.001(2)
C1 0.026(3) 0.016(3) 0.015(3) -0.005(2) 0.003(2) -0.001(3)
C2 0.020(3) 0.018(3) 0.018(3) -0.008(3) -0.002(2) 0.004(3)
C3 0.014(3) 0.019(3) 0.028(3) 0.000(3) 0.002(2) 0.006(3)
C4 0.019(3) 0.016(3) 0.017(3) 0.001(2) -0.001(2) 0.005(3)

loop_
_atom_type_symbol
_atom_type_description
_atom_type_scat_dispersion_real
_atom_type_scat_dispersion_imag
_atom_type_scat_source
Cs Cs -0.3680 2.1192 'International Tables Vol C Tables 4.2.6.8 and 6.1.1.4'
Cr Cr 0.3209 0.6236 'International Tables Vol C Tables 4.2.6.8 and 6.1.1.4'
Sn Sn -0.6537 1.4246 'International Tables Vol C Tables 4.2.6.8 and 6.1.1.4'
Se Se -0.0929 2.2259 'International Tables Vol C Tables 4.2.6.8 and 6.1.1.4'
N N 0.0061 0.0033 'International Tables Vol C Tables 4.2.6.8 and 6.1.1.4'
C C 0.0033 0.0016 'International Tables Vol C Tables 4.2.6.8 and 6.1.1.4'
H H 0.0000 0.0000 'International Tables Vol C Tables 4.2.6.8 and 6.1.1.4'

loop_
_geom_angle_atom_site_label_1
_geom_angle_atom_site_label_2
_geom_angle_atom_site_label_3
_geom_angle
_geom_angle_site_symmetry_1
_geom_angle_site_symmetry_3
Se3 Cs Se2 96.154(16) . 3_667
Se3 Cs Se3 80.744(16) . 3_667
Se2 Cs Se3 68.659(15) 3_667 3_667
Se3 Cs Se1 169.620(19) . 3_567
Se2 Cs Se1 75.082(15) 3_667 3_567
Se3 Cs Se1 90.739(16) 3_667 3_567
Se3 Cs Se4 98.972(16) . 2_547
Se2 Cs Se4 90.684(16) 3_667 2_547
Se3 Cs Se4 159.084(18) 3_667 2_547
Se1 Cs Se4 86.855(15) 3_567 2_547
Se3 Cs Se1 70.255(15) . .
Se2 Cs Se1 146.931(18) 3_667 .
Se3 Cs Se1 79.249(15) 3_667 .
Se1 Cs Se1 114.163(14) 3_567 .
Se4 Cs Se1 120.570(17) 2_547 .
Se3 Cs Cs 125.321(19) . 3_567
Se2 Cs Cs 123.177(18) 3_667 3_567
Se3 Cs Cs 80.670(15) 3_667 3_567
Se1 Cs Cs 58.238(13) 3_567 3_567
Se4 Cs Cs 115.097(17) 2_547 3_567
Se1 Cs Cs 55.925(13) . 3_567
Se3 Cs Sn 35.078(11) . .
Se2 Cs Sn 127.727(15) 3_667 .
Se3 Cs Sn 82.094(13) 3_667 .
Se1 Cs Sn 149.742(15) 3_567 .
Se4 Cs Sn 109.772(14) 2_547 .
Se1 Cs Sn 35.644(11) . .
Cs Cs Sn 91.540(14) 3_567 .
Se3 Cs Sn 82.468(14) . 3_667
Se2 Cs Sn 35.014(11) 3_667 3_667
Se3 Cs Sn 34.492(11) 3_667 3_667
Se1 Cs Sn 87.152(14) 3_567 3_667
Se4 Cs Sn 124.593(15) 2_547 3_667
Se1 Cs Sn 111.981(14) . 3_667
Cs Cs Sn 107.680(15) 3_567 3_667
Sn Cs Sn 102.315(11) . 3_667
Se3 Cs Cs 41.160(11) . 3_667
Se2 Cs Cs 80.011(13) 3_667 3_667
Se3 Cs Cs 39.584(11) 3_667 3_667
Se1 Cs Cs 130.065(16) 3_567 3_667
Se4 Cs Cs 136.352(16) 2_547 3_667
Se1 Cs Cs 69.970(12) . 3_667
Cs Cs Cs 105.376(16) 3_567 3_667
Sn Cs Cs 51.678(8) . 3_667
Sn Cs Cs 50.637(9) 3_667 3_667
N2 Cr N4 167.69(19) . .
N2 Cr N1 80.15(19) . .
N4 Cr N1 89.78(19) . .
N2 Cr N3 92.05(18) . .
N4 Cr N3 80.77(18) . .
N1 Cr N3 89.77(18) . .
N2 Cr Se2 95.10(13) . .
N4 Cr Se2 91.71(12) . .
N1 Cr Se2 88.80(13) . .
N3 Cr Se2 172.36(14) . .
N2 Cr Se1 95.66(13) . .
N4 Cr Se1 94.19(14) . .
N1 Cr Se1 175.55(14) . .
N3 Cr Se1 88.87(13) . .
Se2 Cr Se1 93.11(3) . .
Se4 Sn Se3 114.89(2) . .
Se4 Sn Se2 112.54(2) . .
Se3 Sn Se2 109.62(2) . .
Se4 Sn Se1 111.02(2) . .
Se3 Sn Se1 114.32(2) . .
Se2 Sn Se1 92.35(2) . .
Se4 Sn Cs 126.456(19) . .
Se3 Sn Cs 54.668(16) . .
Se2 Sn Cs 120.304(19) . .
Se1 Sn Cs 60.686(16) . .
Se4 Sn Cs 146.272(19) . 3_667
Se3 Sn Cs 56.137(16) . 3_667
Se2 Sn Cs 55.256(16) . 3_667
Se1 Sn Cs 101.320(18) . 3_667
Cs Sn Cs 77.685(11) . 3_667
Cr Se1 Sn 86.16(3) . .
Cr Se1 Cs 111.81(3) . 3_567
Sn Se1 Cs 149.40(2) . 3_567
Cr Se1 Cs 131.91(3) . .
Sn Se1 Cs 83.670(18) . .
Cs Se1 Cs 65.836(14) 3_567 .
Cr Se2 Sn 86.91(3) . .
Cr Se2 Cs 111.30(3) . 3_667
Sn Se2 Cs 89.730(19) . 3_667
Sn Se3 Cs 90.253(19) . .
Sn Se3 Cs 89.369(19) . 3_667
Cs Se3 Cs 99.257(16) . 3_667
Sn Se4 Cs 152.38(2) . 2_557
C1 N1 Cr 108.7(4) . .
C2 N2 Cr 113.4(3) . .
C3 N3 Cr 110.6(3) . .
C4 N4 Cr 109.4(3) . .
N1 C1 C2 107.6(5) . .
N2 C2 C1 109.9(4) . .
N3 C3 C4 108.1(4) . .
N4 C4 C3 107.9(5) . .

loop_
_geom_bond_atom_site_label_1
_geom_bond_atom_site_label_2
_geom_bond_distance
_geom_bond_site_symmetry_2
Cs Se3 3.5506(7) .
Cs Se2 3.6290(7) 3_667
Cs Se3 3.6675(7) 3_667
Cs Se1 3.7196(7) 3_567
Cs Se4 3.7436(7) 2_547
Cs Se1 3.8181(8) .
Cs Cs 4.0972(8) 3_567
Cs Sn 4.3521(6) .
Cs Sn 4.4163(6) 3_667
Cs Cs 5.4996(8) 3_667
Cr N2 2.076(5) .
Cr N4 2.083(5) .
Cr N1 2.091(4) .
Cr N3 2.112(4) .
Cr Se2 2.5182(10) .
Cr Se1 2.5354(10) .
Sn Se4 2.4891(7) .
Sn Se3 2.5012(7) .
Sn Se2 2.5340(7) .
Sn Se1 2.5518(7) .
Sn Cs 4.4163(6) 3_667
Se1 Cs 3.7196(7) 3_567
Se2 Cs 3.6290(7) 3_667
Se3 Cs 3.6674(7) 3_667
Se4 Cs 3.7436(7) 2_557
N1 C1 1.474(7) .
N2 C2 1.488(7) .
N3 C3 1.476(7) .
N4 C4 1.484(7) .
C1 C2 1.523(8) .
C3 C4 1.499(8) .
